data_4343016
loop_
_publ_author_name
'Zhu, Yuan-Yuan'
'Zhang, Yi-Quan'
'Yin, Ting-Ting'
'Gao, Chen'
'Wang, Bing-Wu'
'Gao, Song'

_publ_section_title
;
 A Family of Co(II)Co(III)3 Single-Ion Magnets with Zero-Field Slow
 Magnetic Relaxation: Fine Tuning of Energy Barrier by Remote Substituent
 and Counter Cation.
;
_journal_issue 11
_journal_name_full 'Inorganic chemistry'
_journal_page_first 5475
_journal_page_last 5486
_journal_paper_doi 10.1021/acs.inorgchem.5b00526
_journal_volume 54
_journal_year 2015
_chemical_absolute_configuration ad
_chemical_formula_moiety C96H94Co4N7O12
_chemical_formula_sum 'C96 H94 Co4 N7 O12'
_chemical_formula_weight 1773.50
_chemical_name_common Co4-TEA(R)
_chemical_name_systematic
; 
 ? 
;
_space_group_IT_number 198
_symmetry_cell_setting cubic
_symmetry_space_group_name_Hall 'P 2ac 2ab 3'
_symmetry_space_group_name_H-M 'P 21 3'
_atom_sites_solution_hydrogens geom
_atom_sites_solution_primary direct
_atom_sites_solution_secondary difmap
_audit_creation_method SHELXL-97
_cell_angle_alpha 90.00
_cell_angle_beta 90.00
_cell_angle_gamma 90.00
_cell_formula_units_Z 4
_cell_length_a 21.693(4)
_cell_length_b 21.693(4)
_cell_length_c 21.693(4)
_cell_measurement_reflns_used 26705
_cell_measurement_temperature 173(2)
_cell_measurement_theta_max 25.35
_cell_measurement_theta_min 1.33
_cell_volume 10208(3)
_computing_cell_refinement 'CrystalClear (Rigaku Inc., 2008)'
_computing_data_collection 'CrystalClear (Rigaku Inc., 2008)'
_computing_data_reduction 'CrystalClear (Rigaku Inc., 2008)'
_computing_molecular_graphics
;
 Mercury: visualization and analysis of crystal structures, C. F. Macrae,
 P. R. Edgington, P. McCabe, E. Pidcock, G. P. Shields, R. Taylor,
 M. Towler and J. van de Streek, J. Appl. Cryst., 39, 453-457, 2006.
;
_computing_publication_material 'SHELX-97 (Sheldrick, 1997)'
_computing_structure_refinement 'SHELX-97 (Sheldrick, 1997)'
_computing_structure_solution 'SHELX-97 (Sheldrick, 1997)'
_diffrn_ambient_temperature 173(2)
_diffrn_detector_area_resol_mean 28.5714
_diffrn_measured_fraction_theta_full 0.999
_diffrn_measured_fraction_theta_max 0.999
_diffrn_measurement_device_type 'Saturn724+ CCD'
_diffrn_measurement_method '\w scans at fixed \c = 45\%'
_diffrn_radiation_monochromator graphite
_diffrn_radiation_source 'fine-focus sealed tube'
_diffrn_radiation_type MoK\a
_diffrn_radiation_wavelength 0.71073
_diffrn_reflns_av_R_equivalents 0.0691
_diffrn_reflns_av_sigmaI/netI 0.0411
_diffrn_reflns_limit_h_max 21
_diffrn_reflns_limit_h_min -26
_diffrn_reflns_limit_k_max 23
_diffrn_reflns_limit_k_min -24
_diffrn_reflns_limit_l_max 17
_diffrn_reflns_limit_l_min -26
_diffrn_reflns_number 35665
_diffrn_reflns_theta_full 25.35
_diffrn_reflns_theta_max 25.35
_diffrn_reflns_theta_min 1.33
_exptl_absorpt_coefficient_mu 0.695
_exptl_absorpt_correction_T_max 1.0000
_exptl_absorpt_correction_T_min 0.5497
_exptl_absorpt_correction_type multi-scan
_exptl_absorpt_process_details 'CrystalClear (Rigaku Inc., 2008)'
_exptl_crystal_colour black
_exptl_crystal_density_diffrn 1.154
_exptl_crystal_density_method 'not measured'
_exptl_crystal_description block
_exptl_crystal_F_000 3692
_exptl_crystal_size_max 0.350
_exptl_crystal_size_mid 0.300
_exptl_crystal_size_min 0.270
_platon_squeeze_details
;
The disordered solvent molecules cannot be modeled and were treated 
by SQUEEZE,PLATON.
There are total 1107e per unit cell were accumulated which corresponds 
to 276e per formula(C96H94Co4N7O12). The 276e might come from a 
mixture of water and methanol molecules and were not included in the formula.
;
_refine_diff_density_max 0.450
_refine_diff_density_min -0.541
_refine_diff_density_rms 0.093
_refine_ls_abs_structure_details 'Flack H D (1983), Acta Cryst. A39, 876-881'
_refine_ls_abs_structure_Flack 0.09(3)
_refine_ls_extinction_coef 0.00107(18)
_refine_ls_extinction_expression Fc^*^=kFc[1+0.001xFc^2^\l^3^/sin(2\q)]^-1/4^
_refine_ls_extinction_method SHELXL
_refine_ls_goodness_of_fit_ref 1.099
_refine_ls_hydrogen_treatment constr
_refine_ls_matrix_type full
_refine_ls_number_parameters 361
_refine_ls_number_reflns 6246
_refine_ls_number_restraints 72
_refine_ls_restrained_S_all 1.100
_refine_ls_R_factor_all 0.0830
_refine_ls_R_factor_gt 0.0791
_refine_ls_shift/su_max 0.001
_refine_ls_shift/su_mean 0.000
_refine_ls_structure_factor_coef Fsqd
_refine_ls_weighting_details 'calc w=1/[\s^2^(Fo^2^)+(0.1031P)^2^+10.4110P] where P=(Fo^2^+2Fc^2^)/3'
_refine_ls_weighting_scheme calc
_refine_ls_wR_factor_gt 0.1985
_refine_ls_wR_factor_ref 0.2024
_reflns_number_gt 5887
_reflns_number_total 6246
_reflns_threshold_expression >2sigma(I)
_cod_data_source_file ic5b00526_si_002.cif
_cod_data_source_block 2R(846094)
_cod_depositor_comments 'Adding full bibliography for 4343016--4343023.cif.'
_cod_original_sg_symbol_H-M P213
_cod_database_code 4343016

loop_
_symmetry_equiv_pos_as_xyz
'x, y, z'
'-x+1/2, -y, z+1/2'
'-x, y+1/2, -z+1/2'
'x+1/2, -y+1/2, -z'
'z, x, y'
'z+1/2, -x+1/2, -y'
'-z+1/2, -x, y+1/2'
'-z, x+1/2, -y+1/2'
'y, z, x'
'-y, z+1/2, -x+1/2'
'y+1/2, -z+1/2, -x'
'-y+1/2, -z, x+1/2'

loop_
_atom_site_label
_atom_site_type_symbol
_atom_site_fract_x
_atom_site_fract_y
_atom_site_fract_z
_atom_site_U_iso_or_equiv
_atom_site_adp_type
_atom_site_occupancy
_atom_site_symmetry_multiplicity
_atom_site_calc_flag
_atom_site_refinement_flags
Co2 Co 0.10219(4) 0.04591(4) 0.59570(4) 0.0547(2) Uani 1 1 d .
Co1 Co -0.01324(4) 0.01324(4) 0.51324(4) 0.0477(3) Uani 1 3 d S
O4 O 0.01526(17) 0.05249(16) 0.59995(18) 0.0502(8) Uani 1 1 d .
O2 O 0.08576(19) 0.01017(19) 0.51766(19) 0.0570(10) Uani 1 1 d .
O3 O 0.1130(2) 0.0784(2) 0.67606(19) 0.0605(11) Uani 1 1 d .
O1 O 0.1905(2) 0.0407(2) 0.5853(2) 0.0710(12) Uani 1 1 d .
C9 C 0.0371(2) 0.2227(2) 0.6003(2) 0.0559(14) Uani 1 1 d D
N2 N 0.1055(3) -0.0376(2) 0.6239(3) 0.0663(14) Uani 1 1 d .
N1 N 0.0984(2) 0.1292(2) 0.5662(2) 0.0525(11) Uani 1 1 d .
C20 C 0.0882(3) -0.0444(4) 0.7904(3) 0.0743(19) Uani 1 1 d D
H20 H 0.0869 -0.0872 0.7927 0.089 Uiso 1 1 calc R
C16 C 0.1001(2) 0.0493(3) 0.7277(3) 0.0628(16) Uani 1 1 d D
C6 C 0.2022(3) 0.1351(3) 0.5278(3) 0.0714(18) Uani 1 1 d D
C8 C 0.0366(3) 0.1583(3) 0.5754(3) 0.0549(14) Uani 1 1 d .
H8A H 0.0159 0.1594 0.5353 0.066 Uiso 1 1 calc R
C13 C -0.0005(3) 0.3279(3) 0.5982(3) 0.079(2) Uani 1 1 d D
H13 H -0.0244 0.3585 0.5799 0.095 Uiso 1 1 calc R
C17 C 0.0917(3) 0.0845(4) 0.7815(3) 0.087(2) Uani 1 1 d D
H17 H 0.0927 0.1274 0.7794 0.104 Uiso 1 1 calc R
C21 C 0.0980(3) -0.0146(3) 0.7335(3) 0.0641(15) Uani 1 1 d D
C19 C 0.0806(3) -0.0085(3) 0.8433(4) 0.083(2) Uani 1 1 d D
H19 H 0.0747 -0.0271 0.8815 0.100 Uiso 1 1 calc R
C7 C 0.1414(3) 0.1590(3) 0.5414(4) 0.0676(16) Uani 1 1 d .
H7 H 0.1335 0.1998 0.5308 0.081 Uiso 1 1 calc R
C1 C 0.2212(2) 0.0762(3) 0.5488(3) 0.0687(19) Uani 1 1 d D
C10 C 0.0708(3) 0.2378(3) 0.6520(3) 0.0616(15) Uani 1 1 d D
H10 H 0.0950 0.2075 0.6703 0.074 Uiso 1 1 calc R
C24 C 0.1517(4) -0.1345(3) 0.5847(3) 0.084(2) Uani 1 1 d D
C30 C 0.1191(3) -0.0464(3) 0.5144(3) 0.0675(16) Uani 1 1 d .
H30A H 0.1629 -0.0379 0.5105 0.081 Uiso 1 1 calc R
H30B H 0.1061 -0.0696 0.4785 0.081 Uiso 1 1 calc R
C12 C 0.0340(3) 0.3405(3) 0.6500(3) 0.078(2) Uani 1 1 d D
H12 H 0.0329 0.3800 0.6667 0.094 Uiso 1 1 calc R
C23 C 0.1074(4) -0.0843(3) 0.5727(4) 0.0711(18) Uani 1 1 d .
H23A H 0.0662 -0.1027 0.5692 0.085 Uiso 1 1 calc R
C15 C 0.0010(2) 0.1133(2) 0.6165(2) 0.0444(11) Uani 1 1 d .
H15A H 0.0118 0.1202 0.6593 0.053 Uiso 1 1 calc R
H15B H -0.0430 0.1202 0.6119 0.053 Uiso 1 1 calc R
C5 C 0.2413(4) 0.1718(4) 0.4905(4) 0.103(3) Uani 1 1 d D
H5 H 0.2279 0.2102 0.4770 0.124 Uiso 1 1 calc R
C11 C 0.0702(3) 0.2962(3) 0.6780(3) 0.078(2) Uani 1 1 d D
H11 H 0.0933 0.3052 0.7130 0.094 Uiso 1 1 calc R
C26 C 0.2537(5) -0.1692(4) 0.6083(4) 0.142(5) Uani 1 1 d D
H26 H 0.2947 -0.1598 0.6166 0.170 Uiso 1 1 calc R
C25 C 0.2127(3) -0.1222(4) 0.5973(4) 0.101(3) Uani 1 1 d D
H25 H 0.2264 -0.0816 0.5983 0.121 Uiso 1 1 calc R
C27 C 0.2353(6) -0.2293(5) 0.6073(5) 0.143(5) Uani 1 1 d D
H27 H 0.2633 -0.2608 0.6150 0.172 Uiso 1 1 calc R
C3 C 0.3192(4) 0.0922(4) 0.4936(4) 0.125(4) Uani 1 1 d D
H3 H 0.3578 0.0775 0.4822 0.150 Uiso 1 1 calc R
C29 C 0.1341(5) -0.1954(3) 0.5833(5) 0.135(5) Uani 1 1 d D
H29 H 0.0933 -0.2052 0.5742 0.162 Uiso 1 1 calc R
C28 C 0.1753(5) -0.2424(5) 0.5949(6) 0.159(6) Uani 1 1 d D
H28 H 0.1620 -0.2831 0.5942 0.190 Uiso 1 1 calc R
C22 C 0.1022(3) -0.0567(3) 0.6801(3) 0.0677(17) Uani 1 1 d .
H22 H 0.1026 -0.0989 0.6874 0.081 Uiso 1 1 calc R
C4 C 0.3001(4) 0.1506(5) 0.4736(5) 0.121(4) Uani 1 1 d D
H4 H 0.3259 0.1749 0.4496 0.145 Uiso 1 1 calc R
C18 C 0.0819(3) 0.0554(3) 0.8382(4) 0.085(2) Uani 1 1 d D
H18 H 0.0762 0.0794 0.8733 0.102 Uiso 1 1 calc R
C2 C 0.2805(3) 0.0552(4) 0.5310(4) 0.099(3) Uani 1 1 d D
H2 H 0.2942 0.0167 0.5440 0.119 Uiso 1 1 calc R
N1N N 0.1930(8) 0.6930(8) 0.8070(8) 0.183(9) Uani 1 3 d S
H10A H 0.2173 0.7173 0.7827 0.220 Uiso 1 3 calc SR
C2N C 0.2908(12) 0.7141(11) 0.8692(12) 0.255(12) Uani 1 1 d .
H2NA H 0.2906 0.7535 0.8490 0.306 Uiso 1 1 calc R
H2NB H 0.3118 0.6846 0.8438 0.306 Uiso 1 1 calc R
H2NC H 0.3115 0.7176 0.9081 0.306 Uiso 1 1 calc R
C1N C 0.2167(13) 0.6905(13) 0.8811(12) 0.265(13) Uani 1 1 d .
H1NA H 0.2147 0.6492 0.8981 0.318 Uiso 1 1 calc R
H1NB H 0.1939 0.7188 0.9071 0.318 Uiso 1 1 calc R
C14 C 0.0009(3) 0.2683(2) 0.5738(3) 0.0662(17) Uani 1 1 d D
H14 H -0.0227 0.2590 0.5393 0.079 Uiso 1 1 calc R

loop_
_atom_site_aniso_label
_atom_site_aniso_U_11
_atom_site_aniso_U_22
_atom_site_aniso_U_33
_atom_site_aniso_U_23
_atom_site_aniso_U_13
_atom_site_aniso_U_12
Co2 0.0549(5) 0.0463(4) 0.0631(5) 0.0016(4) -0.0108(4) -0.0023(3)
Co1 0.0477(3) 0.0477(3) 0.0477(3) 0.0015(3) -0.0015(3) -0.0015(3)
O4 0.0486(19) 0.0446(19) 0.057(2) 0.0046(18) -0.0047(18) -0.0049(16)
O2 0.057(2) 0.053(2) 0.061(2) -0.003(2) -0.0044(19) 0.0051(18)
O3 0.063(3) 0.063(3) 0.056(2) -0.0008(19) -0.010(2) -0.004(2)
O1 0.059(3) 0.068(3) 0.086(3) -0.010(3) -0.009(2) 0.002(2)
C9 0.062(3) 0.049(3) 0.056(3) -0.003(3) 0.000(3) -0.005(3)
N2 0.068(3) 0.051(3) 0.080(4) 0.003(3) -0.019(3) -0.006(3)
N1 0.052(3) 0.055(3) 0.050(3) 0.002(2) 0.002(2) 0.001(2)
C20 0.067(4) 0.079(4) 0.077(5) 0.020(4) -0.012(3) -0.009(4)
C16 0.053(3) 0.072(4) 0.063(4) 0.010(3) -0.015(3) -0.006(3)
C6 0.063(4) 0.063(4) 0.088(5) -0.011(4) 0.002(3) -0.007(3)
C8 0.053(3) 0.051(3) 0.061(3) -0.003(3) -0.012(3) -0.007(3)
C13 0.083(5) 0.062(4) 0.092(5) 0.002(4) 0.014(4) 0.004(3)
C17 0.104(6) 0.081(5) 0.076(5) 0.000(4) -0.004(4) -0.015(5)
C21 0.059(4) 0.063(4) 0.070(4) -0.001(3) -0.009(3) -0.006(3)
C19 0.076(5) 0.098(6) 0.077(5) 0.007(4) -0.007(4) 0.004(4)
C7 0.061(4) 0.061(4) 0.081(4) -0.003(3) 0.007(3) 0.000(3)
C1 0.041(3) 0.074(4) 0.091(5) -0.028(4) 0.000(3) -0.005(3)
C10 0.055(3) 0.057(4) 0.073(4) -0.002(3) -0.001(3) -0.005(3)
C24 0.098(6) 0.054(4) 0.101(6) 0.000(4) -0.023(5) 0.008(4)
C30 0.067(4) 0.059(4) 0.076(4) -0.012(3) -0.005(3) 0.006(3)
C12 0.103(6) 0.050(4) 0.081(5) -0.019(3) 0.020(4) -0.010(4)
C23 0.076(5) 0.056(4) 0.081(5) -0.007(3) -0.011(4) -0.002(3)
C15 0.044(3) 0.044(3) 0.046(3) 0.000(2) -0.005(2) -0.003(2)
C5 0.091(6) 0.089(6) 0.130(8) 0.001(6) 0.029(6) -0.017(5)
C11 0.082(5) 0.071(5) 0.082(5) -0.021(4) 0.020(4) -0.008(4)
C26 0.126(9) 0.120(9) 0.179(13) -0.029(9) -0.059(9) 0.053(7)
C25 0.109(7) 0.083(6) 0.109(7) 0.007(5) -0.042(6) 0.008(5)
C27 0.163(13) 0.093(8) 0.173(13) -0.009(8) 0.025(11) 0.040(8)
C3 0.080(6) 0.122(9) 0.174(12) -0.009(8) 0.005(7) -0.015(6)
C29 0.142(10) 0.059(5) 0.204(14) -0.011(7) -0.026(9) 0.022(6)
C28 0.116(9) 0.076(7) 0.28(2) 0.004(9) 0.037(12) 0.006(6)
C22 0.054(3) 0.069(4) 0.080(5) 0.013(3) -0.011(3) 0.002(3)
C4 0.099(7) 0.114(8) 0.149(10) -0.001(7) 0.034(7) -0.029(6)
C18 0.089(5) 0.087(6) 0.079(5) 0.002(4) -0.008(4) -0.016(4)
C2 0.070(5) 0.090(6) 0.137(8) -0.029(6) -0.010(5) -0.009(4)
N1N 0.183(9) 0.183(9) 0.183(9) -0.001(12) -0.001(12) 0.001(12)
C2N 0.25(3) 0.24(2) 0.28(3) -0.07(2) -0.03(2) 0.10(2)
C1N 0.24(3) 0.30(3) 0.26(3) 0.10(3) 0.01(2) -0.01(2)
C14 0.082(5) 0.058(4) 0.058(4) 0.003(3) 0.002(3) 0.005(3)

loop_
_atom_type_symbol
_atom_type_description
_atom_type_scat_dispersion_real
_atom_type_scat_dispersion_imag
_atom_type_scat_source
C C 0.0033 0.0016 'International Tables Vol C Tables 4.2.6.8 and 6.1.1.4'
H H 0.0000 0.0000 'International Tables Vol C Tables 4.2.6.8 and 6.1.1.4'
N N 0.0061 0.0033 'International Tables Vol C Tables 4.2.6.8 and 6.1.1.4'
O O 0.0106 0.0060 'International Tables Vol C Tables 4.2.6.8 and 6.1.1.4'
Co Co 0.3494 0.9721 'International Tables Vol C Tables 4.2.6.8 and 6.1.1.4'

loop_
_geom_angle_atom_site_label_1
_geom_angle_atom_site_label_2
_geom_angle_atom_site_label_3
_geom_angle
_geom_angle_site_symmetry_1
_geom_angle_site_symmetry_3
O4 Co2 O3 92.92(19) . .
O4 Co2 O2 83.51(17) . .
O3 Co2 O2 175.50(19) . .
O4 Co2 N2 95.3(2) . .
O3 Co2 N2 93.1(2) . .
O2 Co2 N2 84.6(2) . .
O4 Co2 N1 84.44(18) . .
O3 Co2 N1 87.8(2) . .
O2 Co2 N1 94.54(19) . .
N2 Co2 N1 179.1(2) . .
O4 Co2 O1 176.0(2) . .
O3 Co2 O1 90.3(2) . .
O2 Co2 O1 93.3(2) . .
N2 Co2 O1 86.9(2) . .
N1 Co2 O1 93.3(2) . .
O2 Co1 O2 90.86(16) 7 10_545
O2 Co1 O2 90.86(16) 7 .
O2 Co1 O2 90.86(16) 10_545 .
O2 Co1 O4 115.74(14) 7 .
O2 Co1 O4 147.67(15) 10_545 .
O2 Co1 O4 71.75(15) . .
O2 Co1 O4 147.67(15) 7 10_545
O2 Co1 O4 71.75(15) 10_545 10_545
O2 Co1 O4 115.74(14) . 10_545
O4 Co1 O4 91.08(15) . 10_545
O2 Co1 O4 71.75(15) 7 7
O2 Co1 O4 115.74(14) 10_545 7
O2 Co1 O4 147.67(15) . 7
O4 Co1 O4 91.08(15) . 7
O4 Co1 O4 91.08(15) 10_545 7
C15 O4 Co2 107.7(3) . .
C15 O4 Co1 122.1(3) . .
Co2 O4 Co1 102.32(18) . .
C30 O2 Co2 107.5(4) . .
C30 O2 Co1 122.1(4) . .
Co2 O2 Co1 102.41(19) . .
C16 O3 Co2 125.3(4) . .
C1 O1 Co2 123.4(4) . .
C10 C9 C14 117.9(5) . .
C10 C9 C8 121.2(5) . .
C14 C9 C8 120.8(5) . .
C22 N2 C23 118.9(6) . .
C22 N2 Co2 127.2(5) . .
C23 N2 Co2 113.8(4) . .
C7 N1 C8 120.4(5) . .
C7 N1 Co2 126.6(5) . .
C8 N1 Co2 113.0(4) . .
C19 C20 C21 118.9(7) . .
O3 C16 C21 124.2(5) . .
O3 C16 C17 118.2(5) . .
C21 C16 C17 117.5(6) . .
C5 C6 C1 121.0(7) . .
C5 C6 C7 117.4(6) . .
C1 C6 C7 121.6(6) . .
N1 C8 C9 115.8(5) . .
N1 C8 C15 105.1(4) . .
C9 C8 C15 112.9(5) . .
C12 C13 C14 118.6(6) . .
C18 C17 C16 120.3(7) . .
C16 C21 C20 122.7(6) . .
C16 C21 C22 122.8(5) . .
C20 C21 C22 114.4(6) . .
C18 C19 C20 119.2(7) . .
N1 C7 C6 125.4(6) . .
O1 C1 C2 116.4(6) . .
O1 C1 C6 125.7(5) . .
C2 C1 C6 117.8(7) . .
C9 C10 C11 122.9(6) . .
C29 C24 C25 117.1(8) . .
C29 C24 C23 121.6(7) . .
C25 C24 C23 121.3(6) . .
O2 C30 C23 109.7(6) . .
C13 C12 C11 122.0(6) . .
C24 C23 N2 112.7(6) . .
C24 C23 C30 115.6(7) . .
N2 C23 C30 104.6(5) . .
O4 C15 C8 109.8(4) . .
C4 C5 C6 120.5(8) . .
C12 C11 C10 117.5(7) . .
C27 C26 C25 121.2(10) . .
C26 C25 C24 120.9(9) . .
C28 C27 C26 118.9(11) . .
C4 C3 C2 121.0(9) . .
C24 C29 C28 121.8(10) . .
C27 C28 C29 120.2(11) . .
N2 C22 C21 123.1(6) . .
C3 C4 C5 119.0(9) . .
C19 C18 C17 121.6(8) . .
C3 C2 C1 120.8(8) . .
C1N N1N C1N 105.6(15) 11_466 .
C1N N1N C1N 105.6(15) 11_466 8_656
C1N N1N C1N 105.6(15) . 8_656
N1N C1N C2N 97.7(18) . .
C9 C14 C13 121.0(6) . .

loop_
_geom_bond_atom_site_label_1
_geom_bond_atom_site_label_2
_geom_bond_distance
_geom_bond_site_symmetry_2
Co2 O4 1.893(4) .
Co2 O3 1.895(4) .
Co2 O2 1.896(4) .
Co2 N2 1.912(5) .
Co2 N1 1.918(5) .
Co2 O1 1.931(5) .
Co1 O2 2.151(4) 7
Co1 O2 2.151(4) 10_545
Co1 O2 2.151(4) .
Co1 O4 2.155(4) .
Co1 O4 2.155(4) 10_545
Co1 O4 2.155(4) 7
O4 C15 1.402(6) .
O2 C30 1.426(7) .
O3 C16 1.316(7) .
O1 C1 1.290(9) .
C9 C10 1.378(6) .
C9 C14 1.386(6) .
C9 C8 1.499(8) .
N2 C22 1.290(9) .
N2 C23 1.504(9) .
N1 C7 1.256(8) .
N1 C8 1.496(8) .
C20 C19 1.396(7) .
C20 C21 1.410(6) .
C16 C21 1.393(6) .
C16 C17 1.408(6) .
C6 C5 1.418(7) .
C6 C1 1.418(7) .
C6 C7 1.446(10) .
C8 C15 1.531(8) .
C13 C12 1.378(6) .
C13 C14 1.397(6) .
C17 C18 1.398(6) .
C21 C22 1.477(10) .
C19 C18 1.392(7) .
C1 C2 1.418(7) .
C10 C11 1.386(6) .
C24 C29 1.376(7) .
C24 C25 1.379(7) .
C24 C23 1.475(10) .
C30 C23 1.530(11) .
C12 C11 1.382(7) .
C5 C4 1.404(7) .
C26 C27 1.365(8) .
C26 C25 1.372(7) .
C27 C28 1.359(8) .
C3 C4 1.402(7) .
C3 C2 1.414(7) .
C29 C28 1.379(7) .
N1N C1N 1.69(3) 11_466
N1N C1N 1.69(3) .
N1N C1N 1.69(3) 8_656
C2N C1N 1.70(3) .
